data_9016463
loop_
_publ_author_name
'Crosnier-Lopez M'
'Calage, Y.'
'Duroy, H.'
'Fourquet, J.'

_publ_section_title
;
 Ba7 Fe6 F32 . 2(H2 O): original isolated trimers (Fe3 F16)(7-) in a new
 defective jarlite-type compound
 _cod_database_code 1000374
;
_journal_name_full 'Zeitschrift fur Anorganische und Allgemeine Chemie'
_journal_page_first 1025
_journal_page_last 1032
_journal_volume 621
_journal_year 1995
_chemical_formula_sum 'Ba7 F26.701 Fe6 O7.299'
_space_group_IT_number 12
_symmetry_space_group_name_Hall '-C 2y'
_symmetry_space_group_name_H-M 'C 1 2/m 1'
_cell_angle_alpha 90
_cell_angle_beta 101.48
_cell_angle_gamma 90
_cell_length_a 17.036
_cell_length_b 11.489
_cell_length_c 7.620
_cell_formula_units_Z 2
_cell_volume 1461.599
_database_code_amcsd 0015811
_exptl_crystal_density_diffrn 4.364
_cod_duplicate_entry 1000374
_cod_original_formula_sum 'Ba7 Fe6 F26.701 O7.299'
_cod_database_code 9016463
_amcsd_formula_title 'Ba7 F26.7 Fe6 H9.3 O7.3'

loop_
_space_group_symop_operation_xyz
x,y,z
1/2+x,1/2+y,z
x,-y,z
1/2+x,1/2-y,z
-x,y,-z
1/2-x,1/2+y,-z
-x,-y,-z
1/2-x,1/2-y,-z

loop_
_atom_site_aniso_label
_atom_site_aniso_U_11
_atom_site_aniso_U_22
_atom_site_aniso_U_33
_atom_site_aniso_U_12
_atom_site_aniso_U_13
_atom_site_aniso_U_23
Ba1 0.01030 0.00790 0.01360 0.00000 0.00140 0.00000
Ba2 0.01350 0.01140 0.01400 0.00000 0.00490 0.00000
Ba3 0.01420 0.01980 0.01300 -0.00110 0.00320 -0.00160
Fe1 0.01280 0.00830 0.00970 0.00000 0.00270 0.00000
Fe2 0.01320 0.00950 0.01070 0.00020 0.00590 0.00010
F1 0.02830 0.01540 0.01470 -0.00090 0.01130 -0.00820
O1 0.02830 0.01540 0.01470 -0.00090 0.01130 -0.00820
F2 0.03000 0.03780 0.02020 0.00710 0.00990 0.01240
O2 0.03000 0.03780 0.02020 0.00710 0.00990 0.01240
F3 0.01890 0.02380 0.02280 -0.00590 0.01070 -0.00020
O3 0.01890 0.02380 0.02280 -0.00590 0.01070 -0.00020
F4 0.01680 0.01400 0.02730 0.00050 0.00610 0.00690
O4 0.01680 0.01400 0.02730 0.00050 0.00610 0.00690
F5 0.02840 0.02020 0.02310 -0.00970 0.00630 0.00560
O5 0.02840 0.02020 0.02310 -0.00970 0.00630 0.00560
F6 0.01450 0.01910 0.02700 0.00030 0.00430 0.00280
O6 0.01450 0.01910 0.02700 0.00030 0.00430 0.00280
F7 0.03060 0.03730 0.03870 0.00680 -0.00120 -0.02910
O7 0.03060 0.03730 0.03870 0.00680 -0.00120 -0.02910
F8 0.01590 0.02620 0.02010 0.00000 0.00330 0.00000
O8 0.01590 0.02620 0.02010 0.00000 0.00330 0.00000
F9 0.02820 0.05270 0.01320 0.00000 0.00020 0.00000
O9 0.02820 0.05270 0.01320 0.00000 0.00020 0.00000
O10 0.04180 0.02450 0.04220 0.00000 0.01430 0.00000

loop_
_atom_site_label
_atom_site_fract_x
_atom_site_fract_y
_atom_site_fract_z
_atom_site_occupancy
Ba1 0.00000 0.00000 0.00000 1.00000
Ba2 0.26460 0.00000 0.12980 1.00000
Ba3 0.14130 0.29570 0.30240 1.00000
Fe1 0.17400 0.00000 0.54430 1.00000
Fe2 0.11060 0.24330 0.79820 1.00000
F1 0.38440 0.13060 0.03270 0.83440
O1 0.38440 0.13060 0.03270 0.16560
F2 0.40590 0.14360 0.38910 0.83440
O2 0.40590 0.14360 0.38910 0.16560
F3 0.27700 0.24270 0.18980 0.83440
O3 0.27700 0.24270 0.18980 0.16560
F4 0.13280 0.13210 0.99810 0.83440
O4 0.13280 0.13210 0.99810 0.16560
F5 0.23720 0.11730 0.45540 0.83440
O5 0.23720 0.11730 0.45540 0.16560
F6 0.00050 0.20790 0.79350 0.83440
O6 0.00050 0.20790 0.79350 0.16560
F7 0.10860 0.12130 0.61520 0.83440
O7 0.10860 0.12130 0.61520 0.16560
F8 0.25600 0.00000 0.76140 0.83440
O8 0.25600 0.00000 0.76140 0.16560
F9 0.11120 0.00000 0.30550 0.83440
O9 0.11120 0.00000 0.30550 0.16560
O10 0.46000 0.00000 0.73250 1.00000

loop_
_cod_related_entry_id
_cod_related_entry_database
_cod_related_entry_code
1 AMCSD 0015811
